data_4034686
loop_
_publ_author_name
'Yuan, Yumeng'
'Pan, Guoshuai'
'Zhang, Xiaofeng'
'Li, Buhong'
'Xiang, Shengchang'
'Huang, Qiufeng'

_publ_section_title
;
 Synthesis of seven-membered azepino[3,2,1-hi]indoles via
 rhodium-catalyzed regioselectively C-H activation/DBU-catalyzed
 intramolecualr amidation of 7-phenylindoles in one pot.
;
_journal_name_full 'The Journal of organic chemistry'
_journal_paper_doi 10.1021/acs.joc.9b02289
_journal_year 2019
_chemical_formula_moiety 'C30 H22 N2 O3'
_chemical_formula_sum 'C31 H22 N O3'
_chemical_formula_weight 456.49
_chemical_name_systematic Y2
_space_group_crystal_system monoclinic
_space_group_IT_number 14
_space_group_name_Hall '-P 2ybc'
_space_group_name_H-M_alt 'P 1 21/c 1'
_atom_sites_solution_hydrogens geom
_atom_sites_solution_primary dual
_audit_creation_date 2019-07-14
_audit_creation_method
;
Olex2 1.2
(compiled 2018.05.29 svn.r3508 for OlexSys, GUI svn.r5506)
;
_cell_angle_alpha 90
_cell_angle_beta 116.669(4)
_cell_angle_gamma 90
_cell_formula_units_Z 4
_cell_length_a 8.9419(3)
_cell_length_b 28.4755(6)
_cell_length_c 9.9467(3)
_cell_measurement_reflns_used 6158
_cell_measurement_temperature 294.53(10)
_cell_measurement_theta_max 72.8360
_cell_measurement_theta_min 4.9610
_cell_volume 2263.24(14)
_computing_cell_refinement 'CrysAlisPro 1.171.39.46e (Rigaku OD, 2018)'
_computing_data_collection 'CrysAlisPro 1.171.39.46e (Rigaku OD, 2018)'
_computing_data_reduction 'CrysAlisPro 1.171.39.46e (Rigaku OD, 2018)'
_computing_molecular_graphics 'Olex2 (Dolomanov et al., 2009)'
_computing_publication_material 'Olex2 (Dolomanov et al., 2009)'
_computing_structure_refinement 'ShelXL (Sheldrick, 2015)'
_computing_structure_solution 'ShelXT (Sheldrick, 2015)'
_diffrn_ambient_environment air
_diffrn_ambient_temperature 294.53(10)
_diffrn_detector 'CCD plate'
_diffrn_detector_area_resol_mean 10.5148
_diffrn_detector_type Atlas
_diffrn_measured_fraction_theta_full 0.998
_diffrn_measured_fraction_theta_max 0.974
_diffrn_measurement_details
;
List of Runs (angles in degrees, time in seconds):

  # Type    Start    End  Width  t~exp~   \w     \q     \k     \f   Frames
--------------------------------------------------------------------------
  1  \w    -73.00  36.00   1.00    1.00    --  -40.32  77.00 -60.00  109
  2  \w   -115.00 -16.00   1.00    1.00    --  -40.32 -38.00-180.00   99
  3  \w     31.00 132.00   1.00    3.00    --  103.24 -61.00 -30.00  101
  4  \w     82.00 168.00   1.00    3.00    --  103.24  45.00-150.00   86
  5  \w    114.00 170.00   1.00    3.00    --  103.24 125.00  90.00   56
  6  \w     94.00 166.00   1.00    3.00    --  103.24 125.00 -90.00   72
  7  \w   -100.00 -74.00   1.00    1.00    --  -40.45 -38.00-180.00   26
  8  \w     95.00 145.00   1.00    3.00    --  103.24  30.00 -60.00   50
  9  \w      5.00  46.00   1.00    1.00    --   40.45 -99.00  60.00   41
 10  \w     93.00 119.00   1.00    3.00    --  103.24  45.00  30.00   26
 11  \w    148.00 174.00   1.00    3.00    --  103.24  45.00  30.00   26
 12  \w    149.00 175.00   1.00    3.00    --  103.24 125.00 120.00   26
 13  \w    103.00 134.00   1.00    3.00    --  103.24 -77.00 150.00   31
 14  \w     54.00  80.00   1.00    3.00    --  103.24 -77.00 150.00   26
 15  \w   -117.00 -15.00   1.00    1.00    --  -40.45 -77.00  90.00  102
 16  \w     12.00 113.00   1.00    1.00    --   40.45  57.00   0.00  101
;
_diffrn_measurement_device 'four-circle diffractometer'
_diffrn_measurement_device_type 'SuperNova, Dual, Cu at home/near, Atlas'
_diffrn_measurement_method '\w scans'
_diffrn_orient_matrix_type 'CrysAlisPro convention (1999,Acta A55,543-557)'
_diffrn_orient_matrix_UB_11 -0.0920938000
_diffrn_orient_matrix_UB_12 0.0471554000
_diffrn_orient_matrix_UB_13 -0.0540874000
_diffrn_orient_matrix_UB_21 -0.0684731000
_diffrn_orient_matrix_UB_22 -0.0165081000
_diffrn_orient_matrix_UB_23 -0.1645012000
_diffrn_orient_matrix_UB_31 -0.1549301000
_diffrn_orient_matrix_UB_32 -0.0207349000
_diffrn_orient_matrix_UB_33 0.0080054000
_diffrn_radiation_monochromator mirror
_diffrn_radiation_probe x-ray
_diffrn_radiation_type CuK\a
_diffrn_radiation_wavelength 1.54184
_diffrn_reflns_av_R_equivalents 0.0191
_diffrn_reflns_av_unetI/netI 0.0172
_diffrn_reflns_Laue_measured_fraction_full 0.998
_diffrn_reflns_Laue_measured_fraction_max 0.974
_diffrn_reflns_limit_h_max 9
_diffrn_reflns_limit_h_min -11
_diffrn_reflns_limit_k_max 34
_diffrn_reflns_limit_k_min -34
_diffrn_reflns_limit_l_max 11
_diffrn_reflns_limit_l_min -12
_diffrn_reflns_number 12668
_diffrn_reflns_point_group_measured_fraction_full 0.998
_diffrn_reflns_point_group_measured_fraction_max 0.974
_diffrn_reflns_theta_full 67.684
_diffrn_reflns_theta_max 72.745
_diffrn_reflns_theta_min 5.213
_diffrn_source 'micro-focus sealed X-ray tube'
_diffrn_source_type 'SuperNova (Cu) X-ray Source'
_exptl_absorpt_coefficient_mu 0.687
_exptl_absorpt_correction_T_max 1.00000
_exptl_absorpt_correction_T_min 0.78462
_exptl_absorpt_correction_type multi-scan
_exptl_absorpt_process_details
;
CrysAlisPro 1.171.39.46e (Rigaku Oxford Diffraction, 2018)
Empirical absorption correction using spherical harmonics,
 implemented in SCALE3 ABSPACK scaling algorithm.
;
_exptl_crystal_colour 'clear light colourless'
_exptl_crystal_colour_lustre clear
_exptl_crystal_colour_modifier light
_exptl_crystal_colour_primary colourless
_exptl_crystal_density_diffrn 1.340
_exptl_crystal_description block
_exptl_crystal_F_000 956
_exptl_crystal_size_max 0.1
_exptl_crystal_size_mid 0.1
_exptl_crystal_size_min 0.1
_refine_diff_density_max 0.171
_refine_diff_density_min -0.231
_refine_diff_density_rms 0.046
_refine_ls_extinction_method none
_refine_ls_goodness_of_fit_ref 1.049
_refine_ls_hydrogen_treatment constr
_refine_ls_matrix_type full
_refine_ls_number_parameters 317
_refine_ls_number_reflns 4383
_refine_ls_number_restraints 0
_refine_ls_restrained_S_all 1.049
_refine_ls_R_factor_all 0.0452
_refine_ls_R_factor_gt 0.0402
_refine_ls_shift/su_max 0.001
_refine_ls_shift/su_mean 0.000
_refine_ls_structure_factor_coef Fsqd
_refine_ls_weighting_details 'w=1/[\s^2^(Fo^2^)+(0.0590P)^2^+0.3600P] where P=(Fo^2^+2Fc^2^)/3'
_refine_ls_weighting_scheme calc
_refine_ls_wR_factor_gt 0.1020
_refine_ls_wR_factor_ref 0.1075
_reflns_Friedel_coverage 0.000
_reflns_number_gt 3835
_reflns_number_total 4383
_reflns_threshold_expression 'I > 2\s(I)'
_cod_data_source_file jo9b02289_si_007.cif
_cod_data_source_block y-264
_cod_original_cell_volume 2263.24(13)
_cod_database_code 4034686
_shelx_shelxl_version_number 2014/7
_shelx_space_group_comment
;
The symmetry employed for this shelxl refinement is uniquely defined
by the following loop, which should always be used as a source of
symmetry information in preference to the above space-group names.
They are only intended as comments.
;
_shelx_estimated_absorpt_t_max 0.934
_shelx_estimated_absorpt_t_min 0.934
_reflns_odcompleteness_completeness 99.76
_reflns_odcompleteness_iscentric 1
_reflns_odcompleteness_theta 66.97
_olex2_refinement_description
;
1. Fixed Uiso
 At 1.2 times of:
  All C(H) groups
 At 1.5 times of:
  All C(H,H,H) groups
2.a Ternary CH refined with riding coordinates:
 C00H(H00H)
2.b Aromatic/amide H refined with riding coordinates:
 C00B(H00B), C00C(H00C), C00G(H00G), C00I(H00I), C00K(H00K), C00M(H00M),
 C00N(H00N), C00O(H00O), C00P(H00P), C00Q(H00Q), C00R(H00R), C00S(H00S),
 C00T(H00T), C00U(H00U), C00V(H00V), C00W(H00W), C00X(H00X), C00Y(H00Y)
2.c Idealised Me refined as rotating group:
 C00Z(H00A,H00D,H00E)
;
_olex2_submission_original_sample_id 264
_olex2_submission_special_instructions 'No special instructions were received'
_oxdiff_exptl_absorpt_empirical_details
;
Empirical correction (ABSPACK) includes:
- Absorption correction using spherical harmonics
- Frame scaling
;
_oxdiff_exptl_absorpt_empirical_full_max 1.516
_oxdiff_exptl_absorpt_empirical_full_min 0.692

loop_
_space_group_symop_operation_xyz
'x, y, z'
'-x, y+1/2, -z+1/2'
'-x, -y, -z'
'x, -y-1/2, z-1/2'

loop_
_atom_site_label
_atom_site_type_symbol
_atom_site_fract_x
_atom_site_fract_y
_atom_site_fract_z
_atom_site_U_iso_or_equiv
_atom_site_adp_type
_atom_site_occupancy
_atom_site_site_symmetry_order
_atom_site_calc_flag
_atom_site_refinement_flags_posn
O001 O 0.60052(14) 0.66072(4) 0.07536(11) 0.0568(3) Uani 1 1 d .
O002 O 0.54126(15) 0.71384(4) 0.20972(13) 0.0617(3) Uani 1 1 d .
N003 N 0.75389(13) 0.67348(4) 0.54145(12) 0.0405(2) Uani 1 1 d .
N004 N 0.71772(13) 0.46935(4) 0.22936(13) 0.0408(3) Uani 1 1 d .
O005 O 0.48264(13) 0.65424(4) 0.46542(14) 0.0626(3) Uani 1 1 d .
C006 C 0.72386(13) 0.59688(4) 0.31581(12) 0.0315(2) Uani 1 1 d .
C007 C 0.89470(13) 0.60738(4) 0.37634(12) 0.0323(2) Uani 1 1 d .
C008 C 0.96604(14) 0.65303(4) 0.44565(13) 0.0335(3) Uani 1 1 d .
C009 C 0.57140(15) 0.45347(4) 0.23828(14) 0.0360(3) Uani 1 1 d .
C00A C 0.90022(14) 0.68015(4) 0.52372(13) 0.0362(3) Uani 1 1 d .
C00B C 0.66687(14) 0.55158(4) 0.26692(13) 0.0334(2) Uani 1 1 d .
H00B H 0.5531 0.5452 0.2281 0.040 Uiso 1 1 calc R
C00C C 0.94551(15) 0.52629(4) 0.32992(14) 0.0395(3) Uani 1 1 d .
H00C H 1.0206 0.5032 0.3331 0.047 Uiso 1 1 calc R
C00D C 0.77592(14) 0.51552(4) 0.27466(13) 0.0348(3) Uani 1 1 d .
C00E C 0.77569(15) 0.44280(4) 0.14046(14) 0.0374(3) Uani 1 1 d .
C00F C 0.57864(15) 0.67488(4) 0.19142(14) 0.0400(3) Uani 1 1 d .
C00G C 1.00203(14) 0.57102(4) 0.37981(14) 0.0376(3) Uani 1 1 d .
H00G H 1.1157 0.5773 0.4172 0.045 Uiso 1 1 calc R
C00H C 0.59400(14) 0.63395(4) 0.29631(14) 0.0358(3) Uani 1 1 d .
H00H H 0.4862 0.6176 0.2481 0.043 Uiso 1 1 calc R
C00I C 1.11925(15) 0.66884(5) 0.45563(15) 0.0410(3) Uani 1 1 d .
H00I H 1.1662 0.6530 0.4020 0.049 Uiso 1 1 calc R
C00J C 0.60232(15) 0.65385(5) 0.44047(16) 0.0410(3) Uani 1 1 d .
C00K C 0.80379(17) 0.46390(5) 0.02834(16) 0.0462(3) Uani 1 1 d .
H00K H 0.7920 0.4962 0.0144 0.055 Uiso 1 1 calc R
C00L C 0.98911(17) 0.71742(5) 0.61932(15) 0.0461(3) Uani 1 1 d .
C00M C 0.55298(18) 0.46052(5) 0.36784(15) 0.0455(3) Uani 1 1 d .
H00M H 0.6379 0.4749 0.4510 0.055 Uiso 1 1 calc R
C00N C 0.79798(17) 0.39460(5) 0.16247(16) 0.0462(3) Uani 1 1 d .
H00N H 0.7836 0.3803 0.2399 0.055 Uiso 1 1 calc R
C00O C 0.44536(16) 0.43047(5) 0.11789(15) 0.0437(3) Uani 1 1 d .
H00O H 0.4571 0.4249 0.0310 0.052 Uiso 1 1 calc R
C00P C 1.20379(16) 0.70737(5) 0.54265(17) 0.0499(3) Uani 1 1 d .
H00P H 1.3037 0.7170 0.5438 0.060 Uiso 1 1 calc R
C00Q C 1.14234(17) 0.73142(5) 0.62683(18) 0.0532(4) Uani 1 1 d .
H00Q H 1.2014 0.7565 0.6874 0.064 Uiso 1 1 calc R
C00R C 0.7597(2) 0.70517(6) 0.65197(17) 0.0536(4) Uani 1 1 d .
H00R H 0.6795 0.7074 0.6871 0.064 Uiso 1 1 calc R
C00S C 0.8967(2) 0.73159(6) 0.69897(17) 0.0584(4) Uani 1 1 d .
H00S H 0.9274 0.7552 0.7711 0.070 Uiso 1 1 calc R
C00T C 0.30263(18) 0.41573(6) 0.12603(19) 0.0551(4) Uani 1 1 d .
H00T H 0.2197 0.4000 0.0449 0.066 Uiso 1 1 calc R
C00U C 0.84161(18) 0.36796(5) 0.06901(19) 0.0562(4) Uani 1 1 d .
H00U H 0.8542 0.3356 0.0828 0.067 Uiso 1 1 calc R
C00V C 0.4081(2) 0.44615(5) 0.37328(19) 0.0573(4) Uani 1 1 d .
H00V H 0.3957 0.4515 0.4600 0.069 Uiso 1 1 calc R
C00W C 0.86650(18) 0.38886(6) -0.04406(19) 0.0586(4) Uani 1 1 d .
H00W H 0.8946 0.3708 -0.1072 0.070 Uiso 1 1 calc R
C00X C 0.2816(2) 0.42403(6) 0.2521(2) 0.0597(4) Uani 1 1 d .
H00X H 0.1838 0.4149 0.2560 0.072 Uiso 1 1 calc R
C00Y C 0.84940(19) 0.43693(6) -0.06289(17) 0.0568(4) Uani 1 1 d .
H00Y H 0.8687 0.4513 -0.1376 0.068 Uiso 1 1 calc R
C00Z C 0.5594(3) 0.69370(7) -0.04747(18) 0.0750(6) Uani 1 1 d .
H00A H 0.5186 0.6768 -0.1408 0.113 Uiso 1 1 calc GR
H00D H 0.6578 0.7111 -0.0323 0.113 Uiso 1 1 calc GR
H00E H 0.4747 0.7150 -0.0505 0.113 Uiso 1 1 calc GR

loop_
_atom_site_aniso_label
_atom_site_aniso_U_11
_atom_site_aniso_U_22
_atom_site_aniso_U_33
_atom_site_aniso_U_23
_atom_site_aniso_U_13
_atom_site_aniso_U_12
O001 0.0790(7) 0.0446(5) 0.0419(5) 0.0041(4) 0.0229(5) 0.0066(5)
O002 0.0800(7) 0.0373(5) 0.0748(7) 0.0096(5) 0.0409(6) 0.0150(5)
N003 0.0413(5) 0.0407(6) 0.0435(6) -0.0019(4) 0.0225(5) 0.0061(4)
N004 0.0438(6) 0.0332(5) 0.0531(6) -0.0082(4) 0.0284(5) -0.0038(4)
O005 0.0485(6) 0.0729(8) 0.0828(8) -0.0074(6) 0.0440(6) 0.0021(5)
C006 0.0300(5) 0.0319(6) 0.0335(5) 0.0016(4) 0.0150(4) 0.0032(4)
C007 0.0305(5) 0.0336(6) 0.0329(5) 0.0005(4) 0.0143(4) 0.0012(4)
C008 0.0288(5) 0.0333(6) 0.0348(6) 0.0013(4) 0.0111(4) 0.0019(4)
C009 0.0395(6) 0.0288(5) 0.0422(6) 0.0017(5) 0.0204(5) 0.0024(5)
C00A 0.0338(6) 0.0340(6) 0.0368(6) 0.0006(5) 0.0124(5) 0.0035(5)
C00B 0.0288(5) 0.0353(6) 0.0356(6) -0.0003(5) 0.0139(5) -0.0007(4)
C00C 0.0352(6) 0.0362(6) 0.0481(7) -0.0024(5) 0.0195(5) 0.0059(5)
C00D 0.0374(6) 0.0316(6) 0.0365(6) -0.0022(4) 0.0175(5) -0.0004(5)
C00E 0.0339(6) 0.0364(6) 0.0424(6) -0.0058(5) 0.0174(5) 0.0009(5)
C00F 0.0322(6) 0.0362(6) 0.0446(7) 0.0023(5) 0.0110(5) 0.0024(5)
C00G 0.0277(5) 0.0397(6) 0.0440(6) -0.0036(5) 0.0149(5) 0.0009(5)
C00H 0.0266(5) 0.0326(6) 0.0454(7) -0.0003(5) 0.0135(5) 0.0010(4)
C00I 0.0330(6) 0.0404(7) 0.0480(7) -0.0006(5) 0.0167(5) -0.0008(5)
C00J 0.0377(6) 0.0369(6) 0.0540(7) 0.0035(5) 0.0254(6) 0.0063(5)
C00K 0.0458(7) 0.0454(7) 0.0507(7) -0.0001(6) 0.0246(6) 0.0011(6)
C00L 0.0442(7) 0.0380(7) 0.0449(7) -0.0051(5) 0.0100(6) 0.0056(5)
C00M 0.0560(8) 0.0402(7) 0.0446(7) -0.0028(5) 0.0265(6) -0.0016(6)
C00N 0.0478(7) 0.0386(7) 0.0523(7) -0.0002(6) 0.0225(6) 0.0047(6)
C00O 0.0428(7) 0.0448(7) 0.0425(7) -0.0012(5) 0.0182(6) -0.0003(6)
C00P 0.0337(6) 0.0444(7) 0.0615(9) -0.0013(6) 0.0124(6) -0.0062(5)
C00Q 0.0436(7) 0.0402(7) 0.0582(8) -0.0099(6) 0.0072(6) -0.0034(6)
C00R 0.0595(8) 0.0545(8) 0.0509(8) -0.0077(6) 0.0285(7) 0.0129(7)
C00S 0.0613(9) 0.0535(9) 0.0517(8) -0.0165(7) 0.0176(7) 0.0094(7)
C00T 0.0421(7) 0.0521(8) 0.0666(9) -0.0040(7) 0.0205(7) -0.0057(6)
C00U 0.0498(8) 0.0437(8) 0.0712(10) -0.0134(7) 0.0236(7) 0.0072(6)
C00V 0.0786(10) 0.0479(8) 0.0680(10) 0.0029(7) 0.0532(9) 0.0014(7)
C00W 0.0447(7) 0.0691(10) 0.0642(9) -0.0256(8) 0.0264(7) 0.0012(7)
C00X 0.0549(8) 0.0476(8) 0.0907(12) 0.0028(8) 0.0453(9) -0.0046(7)
C00Y 0.0500(8) 0.0767(11) 0.0511(8) -0.0081(7) 0.0294(7) -0.0033(7)
C00Z 0.1119(15) 0.0575(10) 0.0446(8) 0.0095(7) 0.0252(9) 0.0004(10)

loop_
_atom_type_symbol
_atom_type_description
_atom_type_scat_dispersion_real
_atom_type_scat_dispersion_imag
_atom_type_scat_source
C C 0.0181 0.0091 'International Tables Vol C Tables 4.2.6.8 and 6.1.1.4'
H H 0.0000 0.0000 'International Tables Vol C Tables 4.2.6.8 and 6.1.1.4'
N N 0.0311 0.0180 'International Tables Vol C Tables 4.2.6.8 and 6.1.1.4'
O O 0.0492 0.0322 'International Tables Vol C Tables 4.2.6.8 and 6.1.1.4'

loop_
_geom_angle_atom_site_label_1
_geom_angle_atom_site_label_2
_geom_angle_atom_site_label_3
_geom_angle
C00F O001 C00Z 117.29(12)
C00J N003 C00A 128.46(11)
C00J N003 C00R 120.29(11)
C00R N003 C00A 107.53(11)
C009 N004 C00E 118.05(10)
C00D N004 C009 119.55(10)
C00D N004 C00E 120.48(10)
C007 C006 C00H 122.12(10)
C00B C006 C007 120.38(10)
C00B C006 C00H 117.47(10)
C006 C007 C008 123.27(10)
C006 C007 C00G 117.12(11)
C00G C007 C008 119.45(10)
C00A C008 C007 122.99(11)
C00A C008 C00I 115.12(11)
C00I C008 C007 121.30(11)
C00M C009 N004 120.54(11)
C00M C009 C00O 118.81(12)
C00O C009 N004 120.64(11)
C008 C00A N003 129.84(11)
C008 C00A C00L 122.70(12)
C00L C00A N003 106.95(11)
C006 C00B H00B 119.1
C006 C00B C00D 121.73(10)
C00D C00B H00B 119.1
C00D C00C H00C 119.9
C00G C00C H00C 119.9
C00G C00C C00D 120.21(11)
C00B C00D N004 121.33(11)
C00B C00D C00C 117.98(11)
C00C C00D N004 120.68(11)
C00K C00E N004 121.13(12)
C00K C00E C00N 119.34(12)
C00N C00E N004 119.47(12)
O001 C00F C00H 111.19(11)
O002 C00F O001 125.36(13)
O002 C00F C00H 123.30(13)
C007 C00G H00G 118.7
C00C C00G C007 122.51(11)
C00C C00G H00G 118.7
C006 C00H C00F 116.57(10)
C006 C00H H00H 105.1
C00F C00H H00H 105.1
C00J C00H C006 115.52(10)
C00J C00H C00F 108.21(10)
C00J C00H H00H 105.1
C008 C00I H00I 118.7
C00P C00I C008 122.52(13)
C00P C00I H00I 118.7
N003 C00J C00H 116.90(10)
O005 C00J N003 121.08(13)
O005 C00J C00H 121.98(13)
C00E C00K H00K 120.0
C00Y C00K C00E 120.06(14)
C00Y C00K H00K 120.0
C00A C00L C00S 107.11(13)
C00Q C00L C00A 119.61(13)
C00Q C00L C00S 133.16(13)
C009 C00M H00M 120.1
C00V C00M C009 119.89(13)
C00V C00M H00M 120.1
C00E C00N H00N 120.0
C00U C00N C00E 119.92(14)
C00U C00N H00N 120.0
C009 C00O H00O 119.7
C00T C00O C009 120.52(13)
C00T C00O H00O 119.7
C00I C00P H00P 119.4
C00Q C00P C00I 121.21(13)
C00Q C00P H00P 119.4
C00L C00Q H00Q 120.8
C00P C00Q C00L 118.46(13)
C00P C00Q H00Q 120.8
N003 C00R H00R 125.0
C00S C00R N003 110.01(13)
C00S C00R H00R 125.0
C00L C00S H00S 125.8
C00R C00S C00L 108.34(13)
C00R C00S H00S 125.8
C00O C00T H00T 119.6
C00X C00T C00O 120.78(14)
C00X C00T H00T 119.6
C00N C00U H00U 119.7
C00W C00U C00N 120.63(15)
C00W C00U H00U 119.7
C00M C00V H00V 119.5
C00X C00V C00M 121.04(14)
C00X C00V H00V 119.5
C00U C00W H00W 120.3
C00U C00W C00Y 119.40(14)
C00Y C00W H00W 120.3
C00T C00X C00V 118.90(14)
C00T C00X H00X 120.6
C00V C00X H00X 120.6
C00K C00Y H00Y 119.7
C00W C00Y C00K 120.59(15)
C00W C00Y H00Y 119.7
O001 C00Z H00A 109.5
O001 C00Z H00D 109.5
O001 C00Z H00E 109.5
H00A C00Z H00D 109.5
H00A C00Z H00E 109.5
H00D C00Z H00E 109.5

loop_
_geom_bond_atom_site_label_1
_geom_bond_atom_site_label_2
_geom_bond_distance
O001 C00F 1.3178(17)
O001 C00Z 1.4515(18)
O002 C00F 1.1959(16)
N003 C00A 1.4094(16)
N003 C00J 1.3914(17)
N003 C00R 1.4052(17)
N004 C009 1.4242(16)
N004 C00D 1.4114(15)
N004 C00E 1.4260(16)
O005 C00J 1.2023(16)
C006 C007 1.4000(15)
C006 C00B 1.3920(16)
C006 C00H 1.5158(15)
C007 C008 1.4755(16)
C007 C00G 1.4016(16)
C008 C00A 1.3987(17)
C008 C00I 1.4026(17)
C009 C00M 1.3852(18)
C009 C00O 1.3862(18)
C00A C00L 1.4084(18)
C00B H00B 0.9300
C00B C00D 1.3941(16)
C00C H00C 0.9300
C00C C00D 1.3956(17)
C00C C00G 1.3779(18)
C00E C00K 1.3854(19)
C00E C00N 1.3900(18)
C00F C00H 1.5287(17)
C00G H00G 0.9300
C00H H00H 0.9800
C00H C00J 1.5124(18)
C00I H00I 0.9300
C00I C00P 1.3919(19)
C00K H00K 0.9300
C00K C00Y 1.383(2)
C00L C00Q 1.396(2)
C00L C00S 1.435(2)
C00M H00M 0.9300
C00M C00V 1.383(2)
C00N H00N 0.9300
C00N C00U 1.385(2)
C00O H00O 0.9300
C00O C00T 1.380(2)
C00P H00P 0.9300
C00P C00Q 1.373(2)
C00Q H00Q 0.9300
C00R H00R 0.9300
C00R C00S 1.331(2)
C00S H00S 0.9300
C00T H00T 0.9300
C00T C00X 1.369(2)
C00U H00U 0.9300
C00U C00W 1.376(2)
C00V H00V 0.9300
C00V C00X 1.380(3)
C00W H00W 0.9300
C00W C00Y 1.381(2)
C00X H00X 0.9300
C00Y H00Y 0.9300
C00Z H00A 0.9600
C00Z H00D 0.9600
C00Z H00E 0.9600
